data_1559081
loop_
_publ_author_name
'Hilario-Mart\'inez, J. Ciciolil'
'Murillo, Fernando'
'Garc\'ia-M\'endez, Jair'
'Dzib, Eugenia'
'Sandoval-Ram\'irez, Jes\'us'
'Mu\~noz-Hern\'andez, Miguel \'Angel'
'Bern\`es, Sylvain'
'K\"urti, L\'aszl\'o'
'Duarte, Fernanda'
'Merino, Gabriel'
'Fern\'andez-Herrera, Mar\'ia A.'

_publ_section_title
;
 trans-Hydroboration--oxidation products in \D5-steroids via a
 hydroboration-retro-hydroboration mechanism
;
_journal_issue 47
_journal_name_full 'Chemical Science'
_journal_page_first 12764
_journal_page_last 12768
_journal_paper_doi 10.1039/D0SC01701A
_journal_volume 11
_journal_year 2020
_chemical_absolute_configuration syn
_chemical_formula_moiety 'C27 H44 O4, 0.5(H2 O)'
_chemical_formula_sum 'C27 H45 O4.5'
_chemical_formula_weight 441.63
_chemical_melting_point 527
_chemical_name_systematic (25R)-5\a-Spirostan-3\b,5-diol
_chemical_optical_rotation '[\a]^25^~D~=-63 (c=1, CHCl~3~)'
_space_group_crystal_system monoclinic
_space_group_IT_number 4
_space_group_name_Hall 'P 2yb'
_space_group_name_H-M_alt 'P 1 21 1'
_atom_sites_solution_hydrogens mixed
_atom_sites_solution_primary dual
_atom_sites_solution_secondary difmap
_audit_creation_date 2019-05-20
_audit_creation_method SHELXL-2018/3
_audit_update_record
;
2019-06-06 deposited with the CCDC.	2020-09-08 downloaded from the CCDC.
;
_cell_angle_alpha 90
_cell_angle_beta 99.811(6)
_cell_angle_gamma 90
_cell_formula_units_Z 4
_cell_length_a 11.3797(10)
_cell_length_b 8.0820(4)
_cell_length_c 28.058(2)
_cell_measurement_reflns_used 11028
_cell_measurement_temperature 295(1)
_cell_measurement_theta_max 22.54
_cell_measurement_theta_min 2.30
_cell_volume 2542.8(3)
_computing_cell_refinement 'X-AREA 1.86'
_computing_data_collection 'X-AREA 1.86 (Stoe & Cie, 2018)'
_computing_data_reduction 'X-AREA 1.86'
_computing_molecular_graphics 'XP in SHELXTL-Plus (Sheldrick, 2008) and Mercury (Macrae et al., 2008)'
_computing_publication_material 'PublCif (Westrip, 2010)'
_computing_structure_refinement 'SHELXL-2018/3 (Sheldrick, 2018)'
_computing_structure_solution 'SHELXT-2018/2 (Sheldrick, 2015a)'
_diffrn_ambient_environment air
_diffrn_ambient_temperature 295(1)
_diffrn_detector 'Reverse-biased silicon diode array'
_diffrn_detector_area_resol_mean 5.81
_diffrn_detector_type 'Dectris Pilatus 100K R'
_diffrn_measured_fraction_theta_full 0.993
_diffrn_measured_fraction_theta_max 0.993
_diffrn_measurement_details
;
1201 frames, 50-70 /frame, 1 deg./frame, detector distance = 55 mm
;
_diffrn_measurement_device 'Eulerian four-circle diffractometer'
_diffrn_measurement_device_type 'Stoe Stadivari'
_diffrn_measurement_method '\w scans'
_diffrn_measurement_specimen_support Mitegen
_diffrn_radiation_collimation '0.6 mm diameter'
_diffrn_radiation_monochromator 'Graded multilayer mirror'
_diffrn_radiation_polarisn_norm -90
_diffrn_radiation_probe x-ray
_diffrn_radiation_type AgK\a
_diffrn_radiation_wavelength 0.56083
_diffrn_reflns_av_R_equivalents 0.1544
_diffrn_reflns_av_unetI/netI 0.2023
_diffrn_reflns_Laue_measured_fraction_full 0.993
_diffrn_reflns_Laue_measured_fraction_max 0.993
_diffrn_reflns_limit_h_max 14
_diffrn_reflns_limit_h_min -14
_diffrn_reflns_limit_k_max 10
_diffrn_reflns_limit_k_min -9
_diffrn_reflns_limit_l_max 35
_diffrn_reflns_limit_l_min -35
_diffrn_reflns_number 42679
_diffrn_reflns_point_group_measured_fraction_full 0.879
_diffrn_reflns_point_group_measured_fraction_max 0.869
_diffrn_reflns_theta_full 19.664
_diffrn_reflns_theta_max 20.499
_diffrn_reflns_theta_min 2.303
_diffrn_source 'Sealed X-ray tube'
_diffrn_source_current 0.55
_diffrn_source_power 0.03575
_diffrn_source_type 'Axo Astix-f Microfocus source'
_diffrn_source_voltage 65
_exptl_absorpt_coefficient_mu 0.049
_exptl_absorpt_correction_T_max 1.0000
_exptl_absorpt_correction_T_min 0.2935
_exptl_absorpt_correction_type multi-scan
_exptl_absorpt_process_details 'X-AREA 1.86 (Stoe & Cie, 2018)'
_exptl_crystal_colour colourless
_exptl_crystal_density_diffrn 1.154
_exptl_crystal_description plate
_exptl_crystal_F_000 972
_exptl_crystal_recrystallization_method 'Re-crystallisation from solvent: MeOH/CH2Cl2'
_exptl_crystal_size_max 0.600
_exptl_crystal_size_mid 0.395
_exptl_crystal_size_min 0.044
_refine_diff_density_max 0.113
_refine_diff_density_min -0.119
_refine_diff_density_rms 0.027
_refine_ls_extinction_method none
_refine_ls_goodness_of_fit_ref 0.602
_refine_ls_hydrogen_treatment mixed
_refine_ls_matrix_type full
_refine_ls_number_constraints 0
_refine_ls_number_parameters 594
_refine_ls_number_reflns 9025
_refine_ls_number_restraints 1
_refine_ls_restrained_S_all 0.602
_refine_ls_R_factor_all 0.1376
_refine_ls_R_factor_gt 0.0410
_refine_ls_shift/su_max 0.000
_refine_ls_shift/su_mean 0.000
_refine_ls_structure_factor_coef Fsqd
_refine_ls_weighting_details 'w=1/[\s^2^(Fo^2^)+(0.0085P)^2^] where P=(Fo^2^+2Fc^2^)/3'
_refine_ls_weighting_scheme calc
_refine_ls_wR_factor_gt 0.0571
_refine_ls_wR_factor_ref 0.0698
_reflns_Friedel_coverage 0.629
_reflns_Friedel_fraction_full 0.747
_reflns_Friedel_fraction_max 0.725
_reflns_number_gt 3338
_reflns_number_total 9025
_reflns_threshold_expression 'I > 2\s(I)'
_cod_data_source_file d0sc01701a3.cif
_cod_data_source_block 2b
_cod_depositor_comments 'Adding full bibliography for 1559081--1559084.cif.'
_cod_original_cell_volume 2542.7(3)
_cod_original_sg_symbol_H-M 'P 21'
_cod_original_formula_sum 'C27 H45 O4.50'
_cod_database_code 1559081
_shelx_shelxl_version_number 2018/3
_shelx_estimated_absorpt_t_min 0.971
_shelx_estimated_absorpt_t_max 0.998

loop_
_space_group_symop_operation_xyz
'x, y, z'
'-x, y+1/2, -z'

loop_
_atom_site_label
_atom_site_type_symbol
_atom_site_fract_x
_atom_site_fract_y
_atom_site_fract_z
_atom_site_U_iso_or_equiv
_atom_site_adp_type
_atom_site_occupancy
_atom_site_site_symmetry_order
_atom_site_calc_flag
_atom_site_refinement_flags_posn
_atom_site_refinement_flags_adp
_atom_site_refinement_flags_occupancy
_atom_site_disorder_assembly
_atom_site_disorder_group
C1A C 0.8587(4) 0.9642(5) 0.40978(15) 0.0494(13) Uani 1 1 d . . . . .
H1AA H 0.791564 1.030149 0.394437 0.059 Uiso 1 1 calc R U . . .
H1AB H 0.827511 0.870999 0.425454 0.059 Uiso 1 1 calc R U . . .
C2A C 0.9370(4) 1.0694(5) 0.44811(15) 0.0516(13) Uani 1 1 d . . . . .
H2AA H 0.960563 1.169409 0.433104 0.062 Uiso 1 1 calc R U . . .
H2AB H 0.890893 1.101751 0.472664 0.062 Uiso 1 1 calc R U . . .
C3A C 1.0479(4) 0.9775(5) 0.47197(15) 0.0439(12) Uani 1 1 d . . . . .
H3AA H 1.024378 0.888825 0.492227 0.053 Uiso 1 1 calc R U . . .
O3A O 1.1280(3) 1.0889(4) 0.50199(10) 0.0548(9) Uani 1 1 d . . . . .
H3A H 1.098(4) 1.141(5) 0.5273(15) 0.082 Uiso 1 1 d . U . . .
C4A C 1.1160(4) 0.9023(5) 0.43491(14) 0.0455(12) Uani 1 1 d . . . . .
H4AA H 1.179773 0.833136 0.451531 0.055 Uiso 1 1 calc R U . . .
H4AB H 1.152040 0.990523 0.418880 0.055 Uiso 1 1 calc R U . . .
C5A C 1.0362(4) 0.7988(5) 0.39692(14) 0.0392(11) Uani 1 1 d . . . . .
C6A C 1.1063(4) 0.7214(5) 0.36063(14) 0.0467(12) Uani 1 1 d . . . . .
H6AA H 1.172197 0.657332 0.377922 0.056 Uiso 1 1 calc R U . . .
H6AB H 1.139218 0.808393 0.343056 0.056 Uiso 1 1 calc R U . . .
O6A O 0.9886(3) 0.6625(3) 0.42231(10) 0.0485(9) Uani 1 1 d . . . . .
H6A H 1.046(4) 0.584(5) 0.4308(16) 0.073 Uiso 1 1 d . U . . .
C7A C 1.0263(4) 0.6081(5) 0.32450(14) 0.0474(12) Uani 1 1 d . . . . .
H7AA H 1.071944 0.566265 0.300889 0.057 Uiso 1 1 calc R U . . .
H7AB H 1.000670 0.514304 0.341699 0.057 Uiso 1 1 calc R U . . .
C8A C 0.9174(4) 0.6997(5) 0.29851(14) 0.0398(11) Uani 1 1 d . . . . .
H8AA H 0.945459 0.786542 0.278804 0.048 Uiso 1 1 calc R U . . .
C9A C 0.8465(4) 0.7855(5) 0.33470(14) 0.0391(11) Uani 1 1 d . . . . .
H9AA H 0.819924 0.696704 0.354147 0.047 Uiso 1 1 calc R U . . .
C10A C 0.9274(4) 0.8991(5) 0.37054(15) 0.0406(12) Uani 1 1 d . . . . .
C11A C 0.7340(4) 0.8702(5) 0.30905(16) 0.0539(14) Uani 1 1 d . . . . .
H11A H 0.756763 0.969266 0.293333 0.065 Uiso 1 1 calc R U . . .
H11B H 0.687051 0.904547 0.333099 0.065 Uiso 1 1 calc R U . . .
C12A C 0.6555(4) 0.7632(5) 0.27110(15) 0.0531(13) Uani 1 1 d . . . . .
H12A H 0.618938 0.676158 0.287396 0.064 Uiso 1 1 calc R U . . .
H12B H 0.592074 0.830964 0.253611 0.064 Uiso 1 1 calc R U . . .
C13A C 0.7260(4) 0.6850(5) 0.23507(15) 0.0440(12) Uani 1 1 d . . . . .
C14A C 0.8315(4) 0.5903(5) 0.26486(14) 0.0418(12) Uani 1 1 d . . . . .
H14A H 0.796003 0.515465 0.285953 0.050 Uiso 1 1 calc R U . . .
C15A C 0.8749(4) 0.4796(5) 0.22715(14) 0.0534(13) Uani 1 1 d . . . . .
H15A H 0.925118 0.390604 0.242292 0.064 Uiso 1 1 calc R U . . .
H15B H 0.918301 0.542563 0.206362 0.064 Uiso 1 1 calc R U . . .
C16A C 0.7567(4) 0.4135(5) 0.19910(15) 0.0491(13) Uani 1 1 d . . . . .
H16A H 0.736372 0.308432 0.213152 0.059 Uiso 1 1 calc R U . . .
O16A O 0.7572(3) 0.3932(4) 0.14848(10) 0.0552(9) Uani 1 1 d . . . . .
C17A C 0.6602(4) 0.5447(5) 0.20361(15) 0.0449(12) Uani 1 1 d . . . . .
H17A H 0.600644 0.495717 0.220820 0.054 Uiso 1 1 calc R U . . .
C18A C 0.7685(4) 0.8216(5) 0.20438(15) 0.0611(14) Uani 1 1 d . . . . .
H18A H 0.700827 0.880542 0.187419 0.092 Uiso 1 1 calc R U . . .
H18B H 0.812249 0.773378 0.181481 0.092 Uiso 1 1 calc R U . . .
H18C H 0.819174 0.896811 0.224972 0.092 Uiso 1 1 calc R U . . .
C19A C 0.9699(4) 1.0496(5) 0.34368(14) 0.0536(13) Uani 1 1 d . . . . .
H19D H 0.999129 1.011911 0.315431 0.080 Uiso 1 1 calc R U . . .
H19E H 1.032525 1.105943 0.364751 0.080 Uiso 1 1 calc R U . . .
H19F H 0.904290 1.123957 0.334245 0.080 Uiso 1 1 calc R U . . .
C20A C 0.6020(4) 0.5796(6) 0.15167(15) 0.0577(14) Uani 1 1 d . . . . .
H20A H 0.640875 0.676832 0.140413 0.069 Uiso 1 1 calc R U . . .
C21A C 0.4677(5) 0.6128(7) 0.14440(18) 0.098(2) Uani 1 1 d . . . . .
H21A H 0.453069 0.711034 0.161713 0.148 Uiso 1 1 calc R U . . .
H21B H 0.428240 0.520569 0.156344 0.148 Uiso 1 1 calc R U . . .
H21C H 0.437669 0.627703 0.110571 0.148 Uiso 1 1 calc R U . . .
C22A C 0.6383(5) 0.4265(6) 0.12460(17) 0.0517(13) Uani 1 1 d . . . . .
C23A C 0.6404(5) 0.4495(6) 0.07128(16) 0.0664(15) Uani 1 1 d . . . . .
H23A H 0.699495 0.532331 0.067138 0.080 Uiso 1 1 calc R U . . .
H23B H 0.563164 0.489157 0.055327 0.080 Uiso 1 1 calc R U . . .
C24A C 0.6698(5) 0.2878(7) 0.04782(16) 0.0748(17) Uani 1 1 d . . . . .
H24A H 0.660974 0.303035 0.013103 0.090 Uiso 1 1 calc R U . . .
H24B H 0.752057 0.258053 0.059849 0.090 Uiso 1 1 calc R U . . .
C25A C 0.5888(5) 0.1492(7) 0.05857(19) 0.0759(17) Uani 1 1 d . . . . .
H25A H 0.507162 0.173374 0.042538 0.091 Uiso 1 1 calc R U . . .
C26A C 0.5914(5) 0.1423(6) 0.1130(2) 0.0792(17) Uani 1 1 d . . . . .
H26A H 0.536648 0.057329 0.120036 0.095 Uiso 1 1 calc R U . . .
H26B H 0.670909 0.111394 0.128838 0.095 Uiso 1 1 calc R U . . .
O26A O 0.5596(3) 0.2966(4) 0.13237(11) 0.0636(9) Uani 1 1 d . . . . .
C27A C 0.6272(6) -0.0188(7) 0.0403(2) 0.121(3) Uani 1 1 d . . . . .
H27A H 0.571610 -0.102709 0.046029 0.182 Uiso 1 1 calc R U . . .
H27B H 0.705353 -0.046574 0.057120 0.182 Uiso 1 1 calc R U . . .
H27C H 0.628633 -0.011739 0.006200 0.182 Uiso 1 1 calc R U . . .
C1B C 0.4448(5) 0.5174(5) 0.37360(15) 0.0569(15) Uani 1 1 d . . . . .
H1BA H 0.444328 0.587618 0.345530 0.068 Uiso 1 1 calc R U . . .
H1BB H 0.365881 0.521673 0.382209 0.068 Uiso 1 1 calc R U . . .
C2B C 0.5352(5) 0.5869(5) 0.41577(15) 0.0593(14) Uani 1 1 d . . . . .
H2BA H 0.612160 0.598677 0.405674 0.071 Uiso 1 1 calc R U . . .
H2BB H 0.509448 0.695833 0.424239 0.071 Uiso 1 1 calc R U . . .
C3B C 0.5480(4) 0.4758(5) 0.45974(15) 0.0455(12) Uani 1 1 d . . . . .
H3BA H 0.470366 0.474211 0.470417 0.055 Uiso 1 1 calc R U . . .
O3B O 0.6325(3) 0.5394(4) 0.49918(12) 0.0551(10) Uani 1 1 d . . . . .
H3B H 0.695(4) 0.553(7) 0.4956(19) 0.083 Uiso 1 1 d . U . . .
C4B C 0.5756(4) 0.2995(4) 0.44750(14) 0.0417(11) Uani 1 1 d . . . . .
H4BA H 0.578215 0.230880 0.476022 0.050 Uiso 1 1 calc R U . . .
H4BB H 0.653596 0.295488 0.437963 0.050 Uiso 1 1 calc R U . . .
C5B C 0.4826(4) 0.2302(5) 0.40659(15) 0.0370(11) Uani 1 1 d . . . . .
C6B C 0.5052(4) 0.0506(4) 0.39564(14) 0.0404(12) Uani 1 1 d . . . . .
H6BA H 0.506502 -0.014434 0.424779 0.048 Uiso 1 1 calc R U . . .
H6BB H 0.582957 0.041061 0.386091 0.048 Uiso 1 1 calc R U . . .
O6B O 0.3680(3) 0.2416(3) 0.42232(10) 0.0468(9) Uani 1 1 d . . . . .
H6B H 0.365(4) 0.172(5) 0.4452(15) 0.070 Uiso 1 1 d . U . . .
C7B C 0.4107(4) -0.0196(4) 0.35550(15) 0.0463(13) Uani 1 1 d . . . . .
H7BA H 0.336263 -0.030334 0.367690 0.056 Uiso 1 1 calc R U . . .
H7BB H 0.435050 -0.129674 0.347378 0.056 Uiso 1 1 calc R U . . .
C8B C 0.3887(4) 0.0855(4) 0.30925(14) 0.0385(11) Uani 1 1 d . . . . .
H8BA H 0.459547 0.080557 0.293745 0.046 Uiso 1 1 calc R U . . .
C9B C 0.3664(4) 0.2675(4) 0.32233(14) 0.0377(11) Uani 1 1 d . . . . .
H9BA H 0.296267 0.266565 0.338334 0.045 Uiso 1 1 calc R U . . .
C10B C 0.4710(4) 0.3382(5) 0.35993(14) 0.0387(11) Uani 1 1 d . . . . .
C11B C 0.3329(4) 0.3746(4) 0.27669(15) 0.0576(15) Uani 1 1 d . . . . .
H11C H 0.400683 0.381218 0.259962 0.069 Uiso 1 1 calc R U . . .
H11D H 0.314476 0.485860 0.286098 0.069 Uiso 1 1 calc R U . . .
C12B C 0.2248(5) 0.3038(5) 0.24198(16) 0.0603(14) Uani 1 1 d . . . . .
H12C H 0.155049 0.306499 0.257612 0.072 Uiso 1 1 calc R U . . .
H12D H 0.208531 0.372202 0.213203 0.072 Uiso 1 1 calc R U . . .
C13B C 0.2477(4) 0.1264(5) 0.22752(14) 0.0409(11) Uani 1 1 d . . . . .
C14B C 0.2824(4) 0.0218(4) 0.27420(14) 0.0380(11) Uani 1 1 d . . . . .
H14B H 0.214551 0.031349 0.291365 0.046 Uiso 1 1 calc R U . . .
C15B C 0.2783(4) -0.1545(5) 0.25548(15) 0.0466(12) Uani 1 1 d . . . . .
H15C H 0.266426 -0.232429 0.280517 0.056 Uiso 1 1 calc R U . . .
H15D H 0.351154 -0.182526 0.243750 0.056 Uiso 1 1 calc R U . . .
C16B C 0.1700(4) -0.1540(5) 0.21367(15) 0.0486(13) Uani 1 1 d . . . . .
H16B H 0.103016 -0.215878 0.222665 0.058 Uiso 1 1 calc R U . . .
O16B O 0.1997(3) -0.2151(3) 0.16943(10) 0.0493(8) Uani 1 1 d . . . . .
C17B C 0.1361(4) 0.0298(5) 0.20342(14) 0.0430(12) Uani 1 1 d . . . . .
H17B H 0.068492 0.058461 0.219266 0.052 Uiso 1 1 calc R U . . .
C18B C 0.3478(4) 0.1214(5) 0.19662(14) 0.0563(13) Uani 1 1 d . . . . .
H18D H 0.422158 0.151734 0.216266 0.084 Uiso 1 1 calc R U . . .
H18E H 0.329481 0.197748 0.170183 0.084 Uiso 1 1 calc R U . . .
H18F H 0.353855 0.011611 0.184204 0.084 Uiso 1 1 calc R U . . .
C19B C 0.5890(4) 0.3350(5) 0.33941(15) 0.0572(14) Uani 1 1 d . . . . .
H19A H 0.610919 0.222398 0.334410 0.086 Uiso 1 1 calc R U . . .
H19B H 0.650933 0.387203 0.361924 0.086 Uiso 1 1 calc R U . . .
H19C H 0.578403 0.393344 0.309178 0.086 Uiso 1 1 calc R U . . .
C20B C 0.0968(4) 0.0356(5) 0.14852(15) 0.0501(13) Uani 1 1 d . . . . .
H20B H 0.151655 0.108460 0.134994 0.060 Uiso 1 1 calc R U . . .
C21B C -0.0299(5) 0.1001(6) 0.13248(16) 0.0747(16) Uani 1 1 d . . . . .
H21D H -0.033516 0.214745 0.141096 0.112 Uiso 1 1 calc R U . . .
H21E H -0.084112 0.037705 0.148198 0.112 Uiso 1 1 calc R U . . .
H21F H -0.051871 0.088445 0.098060 0.112 Uiso 1 1 calc R U . . .
C22B C 0.1157(5) -0.1431(5) 0.13173(15) 0.0496(13) Uani 1 1 d . . . . .
C23B C 0.1649(5) -0.1518(5) 0.08487(15) 0.0587(15) Uani 1 1 d . . . . .
H23C H 0.245212 -0.107240 0.090210 0.070 Uiso 1 1 calc R U . . .
H23D H 0.116308 -0.083212 0.060818 0.070 Uiso 1 1 calc R U . . .
C24B C 0.1674(5) -0.3274(6) 0.06540(17) 0.0709(16) Uani 1 1 d . . . . .
H24C H 0.188836 -0.324335 0.033393 0.085 Uiso 1 1 calc R U . . .
H24D H 0.227731 -0.390934 0.086274 0.085 Uiso 1 1 calc R U . . .
C25B C 0.0475(5) -0.4113(6) 0.06271(16) 0.0635(15) Uani 1 1 d . . . . .
H25B H -0.010529 -0.350662 0.039280 0.076 Uiso 1 1 calc R U . . .
C26B C 0.0096(4) -0.3971(6) 0.11169(16) 0.0600(14) Uani 1 1 d . . . . .
H26C H -0.068309 -0.447559 0.110166 0.072 Uiso 1 1 calc R U . . .
H26D H 0.065542 -0.457597 0.135348 0.072 Uiso 1 1 calc R U . . .
O26B O 0.0043(3) -0.2271(4) 0.12728(10) 0.0551(9) Uani 1 1 d . . . . .
C27B C 0.0495(5) -0.5898(6) 0.04567(18) 0.099(2) Uani 1 1 d . . . . .
H27D H -0.028698 -0.636817 0.043348 0.148 Uiso 1 1 calc R U . . .
H27E H 0.104947 -0.652209 0.068376 0.148 Uiso 1 1 calc R U . . .
H27F H 0.073622 -0.592876 0.014511 0.148 Uiso 1 1 calc R U . . .
O1 O 0.1611(4) 0.4003(5) 0.44457(16) 0.0921(15) Uani 1 1 d . . . . .
H11 H 0.154(6) 0.321(7) 0.460(2) 0.138 Uiso 1 1 d . U . . .
H12 H 0.201(6) 0.364(8) 0.426(2) 0.138 Uiso 1 1 d . U . . .

loop_
_atom_site_aniso_label
_atom_site_aniso_U_11
_atom_site_aniso_U_22
_atom_site_aniso_U_33
_atom_site_aniso_U_23
_atom_site_aniso_U_13
_atom_site_aniso_U_12
C1A 0.047(3) 0.053(3) 0.050(3) -0.003(2) 0.013(3) 0.013(3)
C2A 0.045(3) 0.062(3) 0.048(3) -0.014(3) 0.008(3) 0.007(3)
C3A 0.038(3) 0.050(3) 0.044(3) -0.003(2) 0.008(3) -0.001(3)
O3A 0.050(2) 0.066(2) 0.050(2) -0.0184(17) 0.0148(18) -0.0049(19)
C4A 0.041(3) 0.053(3) 0.043(3) -0.008(2) 0.009(3) 0.003(3)
C5A 0.034(3) 0.043(2) 0.043(3) 0.000(2) 0.014(2) 0.001(2)
C6A 0.036(3) 0.055(3) 0.049(3) -0.001(2) 0.011(2) 0.010(3)
O6A 0.051(2) 0.0500(19) 0.0458(19) 0.0064(16) 0.0128(17) 0.0059(17)
C7A 0.040(3) 0.056(3) 0.048(3) -0.006(2) 0.014(2) 0.012(3)
C8A 0.031(3) 0.047(3) 0.041(3) 0.001(2) 0.005(2) 0.001(2)
C9A 0.034(3) 0.044(2) 0.038(3) 0.001(2) 0.005(2) 0.007(2)
C10A 0.040(3) 0.043(3) 0.039(3) -0.001(2) 0.008(2) 0.006(2)
C11A 0.046(3) 0.058(3) 0.054(3) -0.014(3) -0.001(3) 0.017(3)
C12A 0.041(3) 0.057(3) 0.062(3) 0.003(3) 0.009(3) 0.015(3)
C13A 0.045(3) 0.051(3) 0.036(3) 0.002(2) 0.006(2) 0.012(3)
C14A 0.045(3) 0.042(2) 0.039(2) 0.002(2) 0.008(2) 0.010(3)
C15A 0.051(4) 0.062(3) 0.044(3) -0.010(2) 0.001(3) 0.010(3)
C16A 0.048(3) 0.056(3) 0.042(3) -0.007(2) 0.003(3) 0.005(3)
O16A 0.044(2) 0.075(2) 0.045(2) -0.0103(17) 0.0028(18) 0.0086(19)
C17A 0.036(3) 0.056(3) 0.042(3) -0.004(2) 0.005(2) 0.002(3)
C18A 0.065(4) 0.063(3) 0.049(3) 0.009(2) -0.007(3) -0.004(3)
C19A 0.060(4) 0.050(3) 0.052(3) -0.003(2) 0.015(3) -0.004(3)
C20A 0.051(4) 0.064(3) 0.054(3) -0.007(3) -0.002(3) 0.005(3)
C21A 0.059(4) 0.138(5) 0.088(4) -0.037(4) -0.016(3) 0.038(4)
C22A 0.045(4) 0.061(3) 0.047(3) -0.002(3) 0.003(3) 0.004(3)
C23A 0.067(4) 0.083(4) 0.048(3) 0.002(3) 0.005(3) -0.002(3)
C24A 0.077(4) 0.103(4) 0.045(3) -0.022(3) 0.009(3) 0.009(4)
C25A 0.076(5) 0.080(4) 0.066(4) -0.017(3) -0.003(3) 0.011(4)
C26A 0.084(5) 0.066(4) 0.086(4) -0.005(3) 0.008(4) -0.008(3)
O26A 0.059(3) 0.070(2) 0.061(2) -0.0138(19) 0.0083(18) -0.010(2)
C27A 0.146(7) 0.094(5) 0.108(5) -0.044(4) -0.022(5) 0.018(4)
C1B 0.091(4) 0.031(2) 0.046(3) -0.001(2) 0.001(3) 0.001(3)
C2B 0.085(4) 0.037(2) 0.053(3) -0.005(2) 0.003(3) -0.001(3)
C3B 0.042(3) 0.043(3) 0.050(3) -0.014(2) 0.004(3) -0.005(2)
O3B 0.050(3) 0.0594(19) 0.056(2) -0.0185(17) 0.007(2) -0.006(2)
C4B 0.039(3) 0.039(2) 0.048(3) -0.005(2) 0.008(2) 0.004(2)
C5B 0.033(3) 0.036(2) 0.041(3) 0.001(2) 0.007(2) 0.004(2)
C6B 0.045(3) 0.029(2) 0.047(3) 0.001(2) 0.008(2) 0.005(2)
O6B 0.045(2) 0.051(2) 0.048(2) 0.0064(15) 0.0148(18) 0.0023(17)
C7B 0.056(4) 0.028(2) 0.055(3) 0.002(2) 0.008(3) 0.003(2)
C8B 0.041(3) 0.031(2) 0.045(3) -0.001(2) 0.010(2) 0.003(2)
C9B 0.046(3) 0.030(2) 0.039(3) 0.001(2) 0.010(2) 0.004(2)
C10B 0.042(3) 0.035(2) 0.040(3) 0.000(2) 0.009(2) -0.003(2)
C11B 0.084(4) 0.031(2) 0.051(3) 0.004(2) -0.007(3) -0.001(3)
C12B 0.080(4) 0.039(3) 0.057(3) 0.005(2) -0.003(3) 0.009(3)
C13B 0.043(3) 0.040(3) 0.039(3) -0.001(2) 0.007(2) -0.001(2)
C14B 0.036(3) 0.034(2) 0.044(3) 0.005(2) 0.010(2) 0.003(2)
C15B 0.053(3) 0.040(3) 0.046(3) -0.001(2) 0.005(3) -0.001(2)
C16B 0.057(4) 0.042(3) 0.047(3) -0.006(2) 0.011(3) -0.005(3)
O16B 0.050(2) 0.0517(17) 0.0441(18) -0.0047(17) 0.0025(17) 0.0054(18)
C17B 0.038(3) 0.046(3) 0.045(3) 0.001(2) 0.007(2) 0.012(2)
C18B 0.054(4) 0.065(3) 0.048(3) 0.004(3) 0.005(3) -0.009(3)
C19B 0.060(4) 0.054(3) 0.059(3) 0.001(2) 0.016(3) -0.009(3)
C20B 0.049(4) 0.056(3) 0.043(3) 0.002(2) 0.000(3) 0.001(3)
C21B 0.075(4) 0.071(3) 0.069(3) 0.004(3) -0.013(3) 0.018(3)
C22B 0.053(4) 0.056(3) 0.037(3) 0.001(2) 0.002(3) 0.001(3)
C23B 0.061(4) 0.076(4) 0.041(3) -0.002(3) 0.014(3) -0.011(3)
C24B 0.080(5) 0.087(4) 0.052(3) -0.016(3) 0.030(3) -0.016(4)
C25B 0.075(4) 0.069(3) 0.045(3) -0.008(3) 0.006(3) -0.007(3)
C26B 0.060(4) 0.066(3) 0.054(3) -0.008(3) 0.009(3) -0.010(3)
O26B 0.051(2) 0.061(2) 0.053(2) -0.0024(18) 0.0068(17) -0.0121(19)
C27B 0.134(6) 0.089(4) 0.071(4) -0.023(3) 0.013(4) -0.022(4)
O1 0.091(4) 0.076(3) 0.122(4) 0.033(3) 0.055(3) 0.037(3)

loop_
_atom_type_symbol
_atom_type_description
_atom_type_scat_dispersion_real
_atom_type_scat_dispersion_imag
_atom_type_scat_source
C C 0.0015 0.0009 'International Tables Vol C Tables 4.2.6.8 and 6.1.1.4'
H H 0.0000 0.0000 'International Tables Vol C Tables 4.2.6.8 and 6.1.1.4'
O O 0.0056 0.0036 'International Tables Vol C Tables 4.2.6.8 and 6.1.1.4'

loop_
_exptl_crystal_face_index_h
_exptl_crystal_face_index_k
_exptl_crystal_face_index_l
_exptl_crystal_face_perp_dist
1 -3 -10 0.0240
-1 3 11 0.0200
5 0 -1 0.1960
-1 0 0 0.1990
0 1 -4 0.2990
0 -1 4 0.3050

loop_
_geom_angle_atom_site_label_1
_geom_angle_atom_site_label_2
_geom_angle_atom_site_label_3
_geom_angle
_geom_angle_site_symmetry_1
_geom_angle_site_symmetry_3
_geom_angle_publ_flag
C2A C1A C10A 112.6(4) . . ?
C2A C1A H1AA 109.1 . . ?
C10A C1A H1AA 109.1 . . ?
C2A C1A H1AB 109.1 . . ?
C10A C1A H1AB 109.1 . . ?
H1AA C1A H1AB 107.8 . . ?
C3A C2A C1A 112.2(3) . . ?
C3A C2A H2AA 109.2 . . ?
C1A C2A H2AA 109.2 . . ?
C3A C2A H2AB 109.2 . . ?
C1A C2A H2AB 109.2 . . ?
H2AA C2A H2AB 107.9 . . ?
O3A C3A C2A 110.3(3) . . ?
O3A C3A C4A 107.6(4) . . ?
C2A C3A C4A 112.1(4) . . ?
O3A C3A H3AA 109.0 . . ?
C2A C3A H3AA 109.0 . . ?
C4A C3A H3AA 109.0 . . ?
C3A O3A H3A 116(3) . . ?
C3A C4A C5A 112.5(4) . . ?
C3A C4A H4AA 109.1 . . ?
C5A C4A H4AA 109.1 . . ?
C3A C4A H4AB 109.1 . . ?
C5A C4A H4AB 109.1 . . ?
H4AA C4A H4AB 107.8 . . ?
O6A C5A C4A 107.3(3) . . ?
O6A C5A C6A 107.1(3) . . ?
C4A C5A C6A 111.9(4) . . ?
O6A C5A C10A 107.0(3) . . ?
C4A C5A C10A 112.2(3) . . ?
C6A C5A C10A 111.0(3) . . ?
C5A C6A C7A 111.3(4) . . ?
C5A C6A H6AA 109.4 . . ?
C7A C6A H6AA 109.4 . . ?
C5A C6A H6AB 109.4 . . ?
C7A C6A H6AB 109.4 . . ?
H6AA C6A H6AB 108.0 . . ?
C5A O6A H6A 110(3) . . ?
C8A C7A C6A 111.6(3) . . ?
C8A C7A H7AA 109.3 . . ?
C6A C7A H7AA 109.3 . . ?
C8A C7A H7AB 109.3 . . ?
C6A C7A H7AB 109.3 . . ?
H7AA C7A H7AB 108.0 . . ?
C7A C8A C14A 113.6(3) . . ?
C7A C8A C9A 111.9(3) . . ?
C14A C8A C9A 108.2(3) . . ?
C7A C8A H8AA 107.6 . . ?
C14A C8A H8AA 107.6 . . ?
C9A C8A H8AA 107.6 . . ?
C11A C9A C10A 113.6(3) . . ?
C11A C9A C8A 112.3(3) . . ?
C10A C9A C8A 111.7(3) . . ?
C11A C9A H9AA 106.2 . . ?
C10A C9A H9AA 106.2 . . ?
C8A C9A H9AA 106.2 . . ?
C9A C10A C1A 110.4(4) . . ?
C9A C10A C19A 110.5(3) . . ?
C1A C10A C19A 108.4(3) . . ?
C9A C10A C5A 109.7(3) . . ?
C1A C10A C5A 107.2(3) . . ?
C19A C10A C5A 110.5(4) . . ?
C9A C11A C12A 114.7(3) . . ?
C9A C11A H11A 108.6 . . ?
C12A C11A H11A 108.6 . . ?
C9A C11A H11B 108.6 . . ?
C12A C11A H11B 108.6 . . ?
H11A C11A H11B 107.6 . . ?
C13A C12A C11A 112.4(4) . . ?
C13A C12A H12A 109.1 . . ?
C11A C12A H12A 109.1 . . ?
C13A C12A H12B 109.1 . . ?
C11A C12A H12B 109.1 . . ?
H12A C12A H12B 107.8 . . ?
C18A C13A C12A 109.0(3) . . ?
C18A C13A C14A 111.8(4) . . ?
C12A C13A C14A 107.1(3) . . ?
C18A C13A C17A 112.1(3) . . ?
C12A C13A C17A 114.9(4) . . ?
C14A C13A C17A 101.6(3) . . ?
C8A C14A C15A 121.3(4) . . ?
C8A C14A C13A 114.0(3) . . ?
C15A C14A C13A 103.2(3) . . ?
C8A C14A H14A 105.7 . . ?
C15A C14A H14A 105.7 . . ?
C13A C14A H14A 105.7 . . ?
C14A C15A C16A 101.5(4) . . ?
C14A C15A H15A 111.5 . . ?
C16A C15A H15A 111.5 . . ?
C14A C15A H15B 111.5 . . ?
C16A C15A H15B 111.5 . . ?
H15A C15A H15B 109.3 . . ?
O16A C16A C15A 113.4(4) . . ?
O16A C16A C17A 106.4(3) . . ?
C15A C16A C17A 107.0(3) . . ?
O16A C16A H16A 110.0 . . ?
C15A C16A H16A 110.0 . . ?
C17A C16A H16A 110.0 . . ?
C22A O16A C16A 106.3(3) . . ?
C20A C17A C16A 104.3(3) . . ?
C20A C17A C13A 120.0(4) . . ?
C16A C17A C13A 105.5(3) . . ?
C20A C17A H17A 108.8 . . ?
C16A C17A H17A 108.8 . . ?
C13A C17A H17A 108.8 . . ?
C13A C18A H18A 109.5 . . ?
C13A C18A H18B 109.5 . . ?
H18A C18A H18B 109.5 . . ?
C13A C18A H18C 109.5 . . ?
H18A C18A H18C 109.5 . . ?
H18B C18A H18C 109.5 . . ?
C10A C19A H19D 109.5 . . ?
C10A C19A H19E 109.5 . . ?
H19D C19A H19E 109.5 . . ?
C10A C19A H19F 109.5 . . ?
H19D C19A H19F 109.5 . . ?
H19E C19A H19F 109.5 . . ?
C17A C20A C21A 114.9(4) . . ?
C17A C20A C22A 102.4(4) . . ?
C21A C20A C22A 114.8(4) . . ?
C17A C20A H20A 108.1 . . ?
C21A C20A H20A 108.1 . . ?
C22A C20A H20A 108.1 . . ?
C20A C21A H21A 109.5 . . ?
C20A C21A H21B 109.5 . . ?
H21A C21A H21B 109.5 . . ?
C20A C21A H21C 109.5 . . ?
H21A C21A H21C 109.5 . . ?
H21B C21A H21C 109.5 . . ?
O26A C22A O16A 111.1(4) . . ?
O26A C22A C23A 111.1(4) . . ?
O16A C22A C23A 108.3(4) . . ?
O26A C22A C20A 106.8(4) . . ?
O16A C22A C20A 103.4(4) . . ?
C23A C22A C20A 116.0(4) . . ?
C22A C23A C24A 111.3(4) . . ?
C22A C23A H23A 109.4 . . ?
C24A C23A H23A 109.4 . . ?
C22A C23A H23B 109.4 . . ?
C24A C23A H23B 109.4 . . ?
H23A C23A H23B 108.0 . . ?
C25A C24A C23A 111.2(4) . . ?
C25A C24A H24A 109.4 . . ?
C23A C24A H24A 109.4 . . ?
C25A C24A H24B 109.4 . . ?
C23A C24A H24B 109.4 . . ?
H24A C24A H24B 108.0 . . ?
C24A C25A C26A 108.6(4) . . ?
C24A C25A C27A 111.6(5) . . ?
C26A C25A C27A 110.1(5) . . ?
C24A C25A H25A 108.8 . . ?
C26A C25A H25A 108.8 . . ?
C27A C25A H25A 108.8 . . ?
O26A C26A C25A 112.7(4) . . ?
O26A C26A H26A 109.1 . . ?
C25A C26A H26A 109.1 . . ?
O26A C26A H26B 109.1 . . ?
C25A C26A H26B 109.1 . . ?
H26A C26A H26B 107.8 . . ?
C22A O26A C26A 112.3(4) . . ?
C25A C27A H27A 109.5 . . ?
C25A C27A H27B 109.5 . . ?
H27A C27A H27B 109.5 . . ?
C25A C27A H27C 109.5 . . ?
H27A C27A H27C 109.5 . . ?
H27B C27A H27C 109.5 . . ?
C2B C1B C10B 113.8(4) . . ?
C2B C1B H1BA 108.8 . . ?
C10B C1B H1BA 108.8 . . ?
C2B C1B H1BB 108.8 . . ?
C10B C1B H1BB 108.8 . . ?
H1BA C1B H1BB 107.7 . . ?
C3B C2B C1B 111.7(4) . . ?
C3B C2B H2BA 109.3 . . ?
C1B C2B H2BA 109.3 . . ?
C3B C2B H2BB 109.3 . . ?
C1B C2B H2BB 109.3 . . ?
H2BA C2B H2BB 107.9 . . ?
O3B C3B C4B 112.1(4) . . ?
O3B C3B C2B 112.1(3) . . ?
C4B C3B C2B 111.7(3) . . ?
O3B C3B H3BA 106.9 . . ?
C4B C3B H3BA 106.9 . . ?
C2B C3B H3BA 106.9 . . ?
C3B O3B H3B 119(4) . . ?
C3B C4B C5B 111.8(3) . . ?
C3B C4B H4BA 109.2 . . ?
C5B C4B H4BA 109.2 . . ?
C3B C4B H4BB 109.2 . . ?
C5B C4B H4BB 109.2 . . ?
H4BA C4B H4BB 107.9 . . ?
O6B C5B C6B 108.4(3) . . ?
O6B C5B C4B 107.0(3) . . ?
C6B C5B C4B 112.5(3) . . ?
O6B C5B C10B 105.6(3) . . ?
C6B C5B C10B 111.0(3) . . ?
C4B C5B C10B 111.9(3) . . ?
C5B C6B C7B 112.5(3) . . ?
C5B C6B H6BA 109.1 . . ?
C7B C6B H6BA 109.1 . . ?
C5B C6B H6BB 109.1 . . ?
C7B C6B H6BB 109.1 . . ?
H6BA C6B H6BB 107.8 . . ?
C5B O6B H6B 110(3) . . ?
C6B C7B C8B 114.2(3) . . ?
C6B C7B H7BA 108.7 . . ?
C8B C7B H7BA 108.7 . . ?
C6B C7B H7BB 108.7 . . ?
C8B C7B H7BB 108.7 . . ?
H7BA C7B H7BB 107.6 . . ?
C14B C8B C7B 111.0(3) . . ?
C14B C8B C9B 109.4(3) . . ?
C7B C8B C9B 109.6(3) . . ?
C14B C8B H8BA 108.9 . . ?
C7B C8B H8BA 108.9 . . ?
C9B C8B H8BA 108.9 . . ?
C11B C9B C8B 111.4(3) . . ?
C11B C9B C10B 114.1(3) . . ?
C8B C9B C10B 111.8(3) . . ?
C11B C9B H9BA 106.3 . . ?
C8B C9B H9BA 106.3 . . ?
C10B C9B H9BA 106.3 . . ?
C1B C10B C19B 109.0(4) . . ?
C1B C10B C9B 110.8(4) . . ?
C19B C10B C9B 110.7(3) . . ?
C1B C10B C5B 108.0(3) . . ?
C19B C10B C5B 110.4(3) . . ?
C9B C10B C5B 107.9(3) . . ?
C9B C11B C12B 112.0(3) . . ?
C9B C11B H11C 109.2 . . ?
C12B C11B H11C 109.2 . . ?
C9B C11B H11D 109.2 . . ?
C12B C11B H11D 109.2 . . ?
H11C C11B H11D 107.9 . . ?
C13B C12B C11B 111.3(4) . . ?
C13B C12B H12C 109.4 . . ?
C11B C12B H12C 109.4 . . ?
C13B C12B H12D 109.4 . . ?
C11B C12B H12D 109.4 . . ?
H12C C12B H12D 108.0 . . ?
C12B C13B C17B 115.3(4) . . ?
C12B C13B C18B 110.5(4) . . ?
C17B C13B C18B 111.7(3) . . ?
C12B C13B C14B 108.5(3) . . ?
C17B C13B C14B 99.6(3) . . ?
C18B C13B C14B 110.7(4) . . ?
C8B C14B C15B 121.2(4) . . ?
C8B C14B C13B 115.1(3) . . ?
C15B C14B C13B 103.3(3) . . ?
C8B C14B H14B 105.3 . . ?
C15B C14B H14B 105.3 . . ?
C13B C14B H14B 105.3 . . ?
C14B C15B C16B 103.5(3) . . ?
C14B C15B H15C 111.1 . . ?
C16B C15B H15C 111.1 . . ?
C14B C15B H15D 111.1 . . ?
C16B C15B H15D 111.1 . . ?
H15C C15B H15D 109.0 . . ?
O16B C16B C15B 112.4(4) . . ?
O16B C16B C17B 105.0(3) . . ?
C15B C16B C17B 106.5(3) . . ?
O16B C16B H16B 110.9 . . ?
C15B C16B H16B 110.9 . . ?
C17B C16B H16B 110.9 . . ?
C22B O16B C16B 106.0(3) . . ?
C20B C17B C13B 120.2(4) . . ?
C20B C17B C16B 103.7(3) . . ?
C13B C17B C16B 104.1(3) . . ?
C20B C17B H17B 109.4 . . ?
C13B C17B H17B 109.4 . . ?
C16B C17B H17B 109.4 . . ?
C13B C18B H18D 109.5 . . ?
C13B C18B H18E 109.5 . . ?
H18D C18B H18E 109.5 . . ?
C13B C18B H18F 109.5 . . ?
H18D C18B H18F 109.5 . . ?
H18E C18B H18F 109.5 . . ?
C10B C19B H19A 109.5 . . ?
C10B C19B H19B 109.5 . . ?
H19A C19B H19B 109.5 . . ?
C10B C19B H19C 109.5 . . ?
H19A C19B H19C 109.5 . . ?
H19B C19B H19C 109.5 . . ?
C21B C20B C17B 114.0(4) . . ?
C21B C20B C22B 113.7(4) . . ?
C17B C20B C22B 104.3(3) . . ?
C21B C20B H20B 108.2 . . ?
C17B C20B H20B 108.2 . . ?
C22B C20B H20B 108.2 . . ?
C20B C21B H21D 109.5 . . ?
C20B C21B H21E 109.5 . . ?
H21D C21B H21E 109.5 . . ?
C20B C21B H21F 109.5 . . ?
H21D C21B H21F 109.5 . . ?
H21E C21B H21F 109.5 . . ?
O16B C22B O26B 110.2(3) . . ?
O16B C22B C23B 109.0(4) . . ?
O26B C22B C23B 110.9(4) . . ?
O16B C22B C20B 105.4(3) . . ?
O26B C22B C20B 107.7(4) . . ?
C23B C22B C20B 113.5(4) . . ?
C22B C23B C24B 112.8(4) . . ?
C22B C23B H23C 109.0 . . ?
C24B C23B H23C 109.0 . . ?
C22B C23B H23D 109.0 . . ?
C24B C23B H23D 109.0 . . ?
H23C C23B H23D 107.8 . . ?
C25B C24B C23B 111.3(4) . . ?
C25B C24B H24C 109.4 . . ?
C23B C24B H24C 109.4 . . ?
C25B C24B H24D 109.4 . . ?
C23B C24B H24D 109.4 . . ?
H24C C24B H24D 108.0 . . ?
C26B C25B C24B 108.4(4) . . ?
C26B C25B C27B 112.3(4) . . ?
C24B C25B C27B 112.2(5) . . ?
C26B C25B H25B 107.9 . . ?
C24B C25B H25B 107.9 . . ?
C27B C25B H25B 107.9 . . ?
O26B C26B C25B 112.3(4) . . ?
O26B C26B H26C 109.1 . . ?
C25B C26B H26C 109.1 . . ?
O26B C26B H26D 109.1 . . ?
C25B C26B H26D 109.1 . . ?
H26C C26B H26D 107.9 . . ?
C22B O26B C26B 113.4(4) . . ?
C25B C27B H27D 109.5 . . ?
C25B C27B H27E 109.5 . . ?
H27D C27B H27E 109.5 . . ?
C25B C27B H27F 109.5 . . ?
H27D C27B H27F 109.5 . . ?
H27E C27B H27F 109.5 . . ?
H11 O1 H12 100(6) . . ?

loop_
_geom_bond_atom_site_label_1
_geom_bond_atom_site_label_2
_geom_bond_distance
_geom_bond_site_symmetry_2
_geom_bond_publ_flag
C1A C2A 1.532(5) . ?
C1A C10A 1.547(5) . ?
C1A H1AA 0.9700 . ?
C1A H1AB 0.9700 . ?
C2A C3A 1.518(5) . ?
C2A H2AA 0.9700 . ?
C2A H2AB 0.9700 . ?
C3A O3A 1.445(5) . ?
C3A C4A 1.525(5) . ?
C3A H3AA 0.9800 . ?
O3A H3A 0.94(4) . ?
C4A C5A 1.527(5) . ?
C4A H4AA 0.9700 . ?
C4A H4AB 0.9700 . ?
C5A O6A 1.465(4) . ?
C5A C6A 1.531(5) . ?
C5A C10A 1.557(5) . ?
C6A C7A 1.543(5) . ?
C6A H6AA 0.9700 . ?
C6A H6AB 0.9700 . ?
O6A H6A 0.91(4) . ?
C7A C8A 1.518(5) . ?
C7A H7AA 0.9700 . ?
C7A H7AB 0.9700 . ?
C8A C14A 1.522(5) . ?
C8A C9A 1.563(5) . ?
C8A H8AA 0.9800 . ?
C9A C11A 1.520(5) . ?
C9A C10A 1.545(5) . ?
C9A H9AA 0.9800 . ?
C10A C19A 1.551(5) . ?
C11A C12A 1.535(5) . ?
C11A H11A 0.9700 . ?
C11A H11B 0.9700 . ?
C12A C13A 1.531(5) . ?
C12A H12A 0.9700 . ?
C12A H12B 0.9700 . ?
C13A C18A 1.528(5) . ?
C13A C14A 1.543(5) . ?
C13A C17A 1.550(5) . ?
C14A C15A 1.531(5) . ?
C14A H14A 0.9800 . ?
C15A C16A 1.535(6) . ?
C15A H15A 0.9700 . ?
C15A H15B 0.9700 . ?
C16A O16A 1.431(4) . ?
C16A C17A 1.548(5) . ?
C16A H16A 0.9800 . ?
O16A C22A 1.429(5) . ?
C17A C20A 1.520(5) . ?
C17A H17A 0.9800 . ?
C18A H18A 0.9600 . ?
C18A H18B 0.9600 . ?
C18A H18C 0.9600 . ?
C19A H19D 0.9600 . ?
C19A H19E 0.9600 . ?
C19A H19F 0.9600 . ?
C20A C21A 1.531(6) . ?
C20A C22A 1.544(6) . ?
C20A H20A 0.9800 . ?
C21A H21A 0.9600 . ?
C21A H21B 0.9600 . ?
C21A H21C 0.9600 . ?
C22A O26A 1.420(5) . ?
C22A C23A 1.512(6) . ?
C23A C24A 1.526(6) . ?
C23A H23A 0.9700 . ?
C23A H23B 0.9700 . ?
C24A C25A 1.513(6) . ?
C24A H24A 0.9700 . ?
C24A H24B 0.9700 . ?
C25A C26A 1.523(6) . ?
C25A C27A 1.542(6) . ?
C25A H25A 0.9800 . ?
C26A O26A 1.432(5) . ?
C26A H26A 0.9700 . ?
C26A H26B 0.9700 . ?
C27A H27A 0.9600 . ?
C27A H27B 0.9600 . ?
C27A H27C 0.9600 . ?
C1B C2B 1.536(6) . ?
C1B C10B 1.540(5) . ?
C1B H1BA 0.9700 . ?
C1B H1BB 0.9700 . ?
C2B C3B 1.513(5) . ?
C2B H2BA 0.9700 . ?
C2B H2BB 0.9700 . ?
C3B O3B 1.432(5) . ?
C3B C4B 1.511(5) . ?
C3B H3BA 0.9800 . ?
O3B H3B 0.75(5) . ?
C4B C5B 1.529(5) . ?
C4B H4BA 0.9700 . ?
C4B H4BB 0.9700 . ?
C5B O6B 1.449(5) . ?
C5B C6B 1.514(5) . ?
C5B C10B 1.561(5) . ?
C6B C7B 1.528(5) . ?
C6B H6BA 0.9700 . ?
C6B H6BB 0.9700 . ?
O6B H6B 0.86(4) . ?
C7B C8B 1.536(5) . ?
C7B H7BA 0.9700 . ?
C7B H7BB 0.9700 . ?
C8B C14B 1.513(5) . ?
C8B C9B 1.548(5) . ?
C8B H8BA 0.9800 . ?
C9B C11B 1.539(5) . ?
C9B C10B 1.559(5) . ?
C9B H9BA 0.9800 . ?
C10B C19B 1.549(5) . ?
C11B C12B 1.544(6) . ?
C11B H11C 0.9700 . ?
C11B H11D 0.9700 . ?
C12B C13B 1.524(5) . ?
C12B H12C 0.9700 . ?
C12B H12D 0.9700 . ?
C13B C17B 1.544(6) . ?
C13B C18B 1.545(5) . ?
C13B C14B 1.552(5) . ?
C14B C15B 1.517(5) . ?
C14B H14B 0.9800 . ?
C15B C16B 1.549(6) . ?
C15B H15C 0.9700 . ?
C15B H15D 0.9700 . ?
C16B O16B 1.429(5) . ?
C16B C17B 1.549(5) . ?
C16B H16B 0.9800 . ?
O16B C22B 1.424(5) . ?
C17B C20B 1.530(5) . ?
C17B H17B 0.9800 . ?
C18B H18D 0.9600 . ?
C18B H18E 0.9600 . ?
C18B H18F 0.9600 . ?
C19B H19A 0.9600 . ?
C19B H19B 0.9600 . ?
C19B H19C 0.9600 . ?
C20B C21B 1.528(6) . ?
C20B C22B 1.546(6) . ?
C20B H20B 0.9800 . ?
C21B H21D 0.9600 . ?
C21B H21E 0.9600 . ?
C21B H21F 0.9600 . ?
C22B O26B 1.425(5) . ?
C22B C23B 1.516(5) . ?
C23B C24B 1.523(5) . ?
C23B H23C 0.9700 . ?
C23B H23D 0.9700 . ?
C24B C25B 1.514(6) . ?
C24B H24C 0.9700 . ?
C24B H24D 0.9700 . ?
C25B C26B 1.513(5) . ?
C25B C27B 1.521(6) . ?
C25B H25B 0.9800 . ?
C26B O26B 1.447(5) . ?
C26B H26C 0.9700 . ?
C26B H26D 0.9700 . ?
C27B H27D 0.9600 . ?
C27B H27E 0.9600 . ?
C27B H27F 0.9600 . ?
O1 H11 0.79(6) . ?
O1 H12 0.80(6) . ?

loop_
_geom_hbond_atom_site_label_D
_geom_hbond_atom_site_label_H
_geom_hbond_atom_site_label_A
_geom_hbond_distance_DH
_geom_hbond_distance_HA
_geom_hbond_distance_DA
_geom_hbond_angle_DHA
_geom_hbond_site_symmetry_A
_geom_hbond_publ_flag
O3A H3A O6A 0.94(4) 1.86(4) 2.754(4) 158(4) 2_756 yes
O6A H6A O1 0.91(4) 1.98(4) 2.884(5) 175(4) 1_655 yes
O3B H3B O3A 0.75(5) 2.02(5) 2.760(4) 171(6) 2_746 yes
O6B H6B O3B 0.86(4) 1.89(4) 2.744(4) 173(4) 2_646 yes
O1 H11 O3A 0.79(6) 2.26(6) 3.046(5) 177(7) 1_445 yes
O1 H12 O6B 0.80(6) 2.16(7) 2.842(5) 143(7) . yes

loop_
_geom_torsion_atom_site_label_1
_geom_torsion_atom_site_label_2
_geom_torsion_atom_site_label_3
_geom_torsion_atom_site_label_4
_geom_torsion
_geom_torsion_site_symmetry_1
_geom_torsion_site_symmetry_2
_geom_torsion_site_symmetry_3
_geom_torsion_site_symmetry_4
_geom_torsion_publ_flag
C10A C1A C2A C3A -55.7(5) . . . . ?
C1A C2A C3A O3A 170.8(3) . . . . ?
C1A C2A C3A C4A 51.0(5) . . . . ?
O3A C3A C4A C5A -172.7(3) . . . . ?
C2A C3A C4A C5A -51.4(5) . . . . ?
C3A C4A C5A O6A -61.6(4) . . . . ?
C3A C4A C5A C6A -178.8(3) . . . . ?
C3A C4A C5A C10A 55.6(5) . . . . ?
O6A C5A C6A C7A 59.0(4) . . . . ?
C4A C5A C6A C7A 176.3(4) . . . . ?
C10A C5A C6A C7A -57.5(4) . . . . ?
C5A C6A C7A C8A 55.6(5) . . . . ?
C6A C7A C8A C14A -176.2(4) . . . . ?
C6A C7A C8A C9A -53.3(5) . . . . ?
C7A C8A C9A C11A -177.2(4) . . . . ?
C14A C8A C9A C11A -51.2(4) . . . . ?
C7A C8A C9A C10A 53.9(4) . . . . ?
C14A C8A C9A C10A 179.8(3) . . . . ?
C11A C9A C10A C1A 59.0(5) . . . . ?
C8A C9A C10A C1A -172.8(3) . . . . ?
C11A C9A C10A C19A -60.9(5) . . . . ?
C8A C9A C10A C19A 67.3(4) . . . . ?
C11A C9A C10A C5A 176.9(4) . . . . ?
C8A C9A C10A C5A -54.8(4) . . . . ?
C2A C1A C10A C9A 176.6(3) . . . . ?
C2A C1A C10A C19A -62.3(5) . . . . ?
C2A C1A C10A C5A 57.1(4) . . . . ?
O6A C5A C10A C9A -59.4(4) . . . . ?
C4A C5A C10A C9A -176.9(3) . . . . ?
C6A C5A C10A C9A 57.2(4) . . . . ?
O6A C5A C10A C1A 60.5(4) . . . . ?
C4A C5A C10A C1A -57.0(4) . . . . ?
C6A C5A C10A C1A 177.0(3) . . . . ?
O6A C5A C10A C19A 178.5(3) . . . . ?
C4A C5A C10A C19A 61.0(4) . . . . ?
C6A C5A C10A C19A -65.0(4) . . . . ?
C10A C9A C11A C12A 176.7(4) . . . . ?
C8A C9A C11A C12A 48.7(5) . . . . ?
C9A C11A C12A C13A -51.1(5) . . . . ?
C11A C12A C13A C18A -66.8(5) . . . . ?
C11A C12A C13A C14A 54.3(4) . . . . ?
C11A C12A C13A C17A 166.4(4) . . . . ?
C7A C8A C14A C15A -50.9(5) . . . . ?
C9A C8A C14A C15A -175.8(3) . . . . ?
C7A C8A C14A C13A -175.1(4) . . . . ?
C9A C8A C14A C13A 59.9(4) . . . . ?
C18A C13A C14A C8A 57.7(5) . . . . ?
C12A C13A C14A C8A -61.7(5) . . . . ?
C17A C13A C14A C8A 177.5(4) . . . . ?
C18A C13A C14A C15A -75.7(4) . . . . ?
C12A C13A C14A C15A 164.9(3) . . . . ?
C17A C13A C14A C15A 44.0(4) . . . . ?
C8A C14A C15A C16A -173.3(4) . . . . ?
C13A C14A C15A C16A -44.2(4) . . . . ?
C14A C15A C16A O16A 144.3(3) . . . . ?
C14A C15A C16A C17A 27.3(4) . . . . ?
C15A C16A O16A C22A -147.2(4) . . . . ?
C17A C16A O16A C22A -29.9(4) . . . . ?
O16A C16A C17A C20A 5.2(5) . . . . ?
C15A C16A C17A C20A 126.8(4) . . . . ?
O16A C16A C17A C13A -122.0(3) . . . . ?
C15A C16A C17A C13A -0.5(5) . . . . ?
C18A C13A C17A C20A -23.8(6) . . . . ?
C12A C13A C17A C20A 101.4(5) . . . . ?
C14A C13A C17A C20A -143.4(4) . . . . ?
C18A C13A C17A C16A 93.3(4) . . . . ?
C12A C13A C17A C16A -141.5(4) . . . . ?
C14A C13A C17A C16A -26.3(4) . . . . ?
C16A C17A C20A C21A 144.1(4) . . . . ?
C13A C17A C20A C21A -98.2(5) . . . . ?
C16A C17A C20A C22A 18.9(5) . . . . ?
C13A C17A C20A C22A 136.7(4) . . . . ?
C16A O16A C22A O26A -71.9(4) . . . . ?
C16A O16A C22A C23A 165.9(4) . . . . ?
C16A O16A C22A C20A 42.3(4) . . . . ?
C17A C20A C22A O26A 80.0(4) . . . . ?
C21A C20A C22A O26A -45.3(5) . . . . ?
C17A C20A C22A O16A -37.3(5) . . . . ?
C21A C20A C22A O16A -162.5(4) . . . . ?
C17A C20A C22A C23A -155.7(4) . . . . ?
C21A C20A C22A C23A 79.1(6) . . . . ?
O26A C22A C23A C24A -54.3(6) . . . . ?
O16A C22A C23A C24A 67.9(5) . . . . ?
C20A C22A C23A C24A -176.5(5) . . . . ?
C22A C23A C24A C25A 52.2(6) . . . . ?
C23A C24A C25A C26A -51.7(6) . . . . ?
C23A C24A C25A C27A -173.2(4) . . . . ?
C24A C25A C26A O26A 55.9(6) . . . . ?
C27A C25A C26A O26A 178.4(5) . . . . ?
O16A C22A O26A C26A -62.2(5) . . . . ?
C23A C22A O26A C26A 58.4(5) . . . . ?
C20A C22A O26A C26A -174.2(4) . . . . ?
C25A C26A O26A C22A -60.4(6) . . . . ?
C10B C1B C2B C3B -54.0(5) . . . . ?
C1B C2B C3B O3B 179.7(4) . . . . ?
C1B C2B C3B C4B 53.1(5) . . . . ?
O3B C3B C4B C5B 177.9(3) . . . . ?
C2B C3B C4B C5B -55.4(5) . . . . ?
C3B C4B C5B O6B -58.0(4) . . . . ?
C3B C4B C5B C6B -176.9(4) . . . . ?
C3B C4B C5B C10B 57.2(5) . . . . ?
O6B C5B C6B C7B 60.6(4) . . . . ?
C4B C5B C6B C7B 178.8(3) . . . . ?
C10B C5B C6B C7B -54.9(5) . . . . ?
C5B C6B C7B C8B 51.5(5) . . . . ?
C6B C7B C8B C14B -171.8(4) . . . . ?
C6B C7B C8B C9B -50.9(5) . . . . ?
C14B C8B C9B C11B -53.1(5) . . . . ?
C7B C8B C9B C11B -175.0(4) . . . . ?
C14B C8B C9B C10B 177.9(3) . . . . ?
C7B C8B C9B C10B 56.0(4) . . . . ?
C2B C1B C10B C19B -66.3(5) . . . . ?
C2B C1B C10B C9B 171.7(4) . . . . ?
C2B C1B C10B C5B 53.6(5) . . . . ?
C11B C9B C10B C1B 54.3(5) . . . . ?
C8B C9B C10B C1B -178.1(3) . . . . ?
C11B C9B C10B C19B -66.8(4) . . . . ?
C8B C9B C10B C19B 60.8(4) . . . . ?
C11B C9B C10B C5B 172.4(3) . . . . ?
C8B C9B C10B C5B -60.0(4) . . . . ?
O6B C5B C10B C1B 61.2(4) . . . . ?
C6B C5B C10B C1B 178.5(4) . . . . ?
C4B C5B C10B C1B -54.8(5) . . . . ?
O6B C5B C10B C19B -179.7(3) . . . . ?
C6B C5B C10B C19B -62.4(4) . . . . ?
C4B C5B C10B C19B 64.3(4) . . . . ?
O6B C5B C10B C9B -58.7(4) . . . . ?
C6B C5B C10B C9B 58.6(4) . . . . ?
C4B C5B C10B C9B -174.7(3) . . . . ?
C8B C9B C11B C12B 55.2(5) . . . . ?
C10B C9B C11B C12B -177.0(4) . . . . ?
C9B C11B C12B C13B -56.9(5) . . . . ?
C11B C12B C13B C17B 165.6(4) . . . . ?
C11B C12B C13B C18B -66.5(5) . . . . ?
C11B C12B C13B C14B 55.0(5) . . . . ?
C7B C8B C14B C15B -58.1(5) . . . . ?
C9B C8B C14B C15B -179.1(3) . . . . ?
C7B C8B C14B C13B 176.4(3) . . . . ?
C9B C8B C14B C13B 55.3(4) . . . . ?
C12B C13B C14B C8B -56.6(5) . . . . ?
C17B C13B C14B C8B -177.4(4) . . . . ?
C18B C13B C14B C8B 64.8(4) . . . . ?
C12B C13B C14B C15B 169.1(4) . . . . ?
C17B C13B C14B C15B 48.2(4) . . . . ?
C18B C13B C14B C15B -69.5(4) . . . . ?
C8B C14B C15B C16B -168.4(4) . . . . ?
C13B C14B C15B C16B -37.6(4) . . . . ?
C14B C15B C16B O16B 126.8(4) . . . . ?
C14B C15B C16B C17B 12.4(5) . . . . ?
C15B C16B O16B C22B -154.9(3) . . . . ?
C17B C16B O16B C22B -39.6(4) . . . . ?
C12B C13B C17B C20B 89.3(5) . . . . ?
C18B C13B C17B C20B -37.9(5) . . . . ?
C14B C13B C17B C20B -154.8(4) . . . . ?
C12B C13B C17B C16B -155.3(4) . . . . ?
C18B C13B C17B C16B 77.5(4) . . . . ?
C14B C13B C17B C16B -39.4(4) . . . . ?
O16B C16B C17B C20B 24.6(5) . . . . ?
C15B C16B C17B C20B 144.0(4) . . . . ?
O16B C16B C17B C13B -101.9(4) . . . . ?
C15B C16B C17B C13B 17.5(5) . . . . ?
C13B C17B C20B C21B -121.8(4) . . . . ?
C16B C17B C20B C21B 122.6(4) . . . . ?
C13B C17B C20B C22B 113.6(4) . . . . ?
C16B C17B C20B C22B -2.0(5) . . . . ?
C16B O16B C22B O26B -77.6(4) . . . . ?
C16B O16B C22B C23B 160.5(3) . . . . ?
C16B O16B C22B C20B 38.3(4) . . . . ?
C21B C20B C22B O16B -146.0(4) . . . . ?
C17B C20B C22B O16B -21.3(5) . . . . ?
C21B C20B C22B O26B -28.4(5) . . . . ?
C17B C20B C22B O26B 96.3(4) . . . . ?
C21B C20B C22B C23B 94.7(5) . . . . ?
C17B C20B C22B C23B -140.5(4) . . . . ?
O16B C22B C23B C24B 70.5(5) . . . . ?
O26B C22B C23B C24B -51.0(6) . . . . ?
C20B C22B C23B C24B -172.4(4) . . . . ?
C22B C23B C24B C25B 51.1(6) . . . . ?
C23B C24B C25B C26B -52.6(5) . . . . ?
C23B C24B C25B C27B -177.2(4) . . . . ?
C24B C25B C26B O26B 57.1(5) . . . . ?
C27B C25B C26B O26B -178.3(4) . . . . ?
O16B C22B O26B C26B -65.5(4) . . . . ?
C23B C22B O26B C26B 55.3(5) . . . . ?
C20B C22B O26B C26B -180.0(3) . . . . ?
C25B C26B O26B C22B -60.2(5) . . . . ?
